data_2312563
loop_
_publ_author_name
'Schlachta, Tim P.'
'Sauer, Michael J.'
'Richter, Leon F.'
'K&#xfc;hn, Fritz E'

_publ_section_title
;
 Formation of a
 diiron-(&#x3bc;-&#x3b7;<sup>1</sup>:&#x3b7;<sup>1</sup>-CN) complex from
 acetonitrile solution.
;
_journal_coeditor_code JX3087
_journal_issue 9
_journal_name_full 'Acta crystallographica. Section C, Structural chemistry'
_journal_paper_doi 10.1107/S2053229624007058
_journal_volume 80
_journal_year 2024
_chemical_compound_source 'see text'
_chemical_formula_iupac '[Fe2 (C N) (C2 D3 N)2 (C25 H18 N6)2] (P F6)3'
_chemical_formula_moiety 'C55 H42 Fe2 N15 3+, 3(F6 P -)'
_chemical_formula_sum 'C55 H42 F18 Fe2 N15 P3'
_chemical_formula_weight 1465.67
_chemical_name_systematic
;\m-Cyanido-\k^2^<i>C</i>:<i>N</i>-bis[(acetonitrile-\k<i>N</i>)[3,3'-bis(pyridin-2-yl)-1,1'-(methylidene)bis(benzimidazol-2-ylidene)]iron(II)
tris(hexafluorophosphate),
;
_space_group_crystal_system monoclinic
_space_group_IT_number 15
_space_group_name_Hall '-C 2yc'
_space_group_name_H-M_alt 'C 1 2/c 1'
_symmetry_cell_setting monoclinic
_symmetry_space_group_name_Hall '-C 2yc'
_symmetry_space_group_name_H-M 'C 1 2/c 1'
_atom_sites_solution_hydrogens geom
_atom_sites_solution_primary iterative
_atom_sites_solution_secondary difmap
_audit_creation_method SHELXL-2019/1
_cell_angle_alpha 90
_cell_angle_beta 112.112(3)
_cell_angle_gamma 90
_cell_formula_units_Z 4
_cell_length_a 25.562(2)
_cell_length_b 17.0373(15)
_cell_length_c 14.8998(12)
_cell_measurement_reflns_used 9628
_cell_measurement_temperature 100(2)
_cell_measurement_theta_max 26.3517
_cell_measurement_theta_min 2.3908
_cell_volume 6011.7(9)
_computing_cell_refinement
;
SAINT (Bruker, 2019)
;
_computing_data_collection
;
APEX4  (Bruker, 2021)
;
_computing_data_reduction
;
SAINT (Bruker, 2019)
;
_computing_molecular_graphics
;
PLATON (Spek, 2020)
;
_computing_publication_material
;
PLATON (Spek, 2020) and enCIFer (Allen <i>et al.</i>,  2004)
;
_computing_structure_refinement
;
SHELXL2019 (Sheldrick, 2015<i>b</i>)
;
_computing_structure_solution
;
SHELXT (Sheldrick, 2015<i>a</i>)
;
_diffrn_ambient_temperature 100(2)
_diffrn_detector ' Bruker PHOTON 100 CMOS '
_diffrn_detector_area_resol_mean 16
_diffrn_measured_fraction_theta_full 0.999
_diffrn_measured_fraction_theta_max 0.999
_diffrn_measurement_device ' \k-geometry diffractometer '
_diffrn_measurement_device_type 'Bruker D8 Venture'
_diffrn_measurement_method ' phi- and omega-rotation '
_diffrn_radiation_monochromator 'Helios optic'
_diffrn_radiation_probe x-ray
_diffrn_radiation_source 'TXS rotating anode'
_diffrn_radiation_type MoK\a
_diffrn_radiation_wavelength 0.71073
_diffrn_reflns_av_R_equivalents 0.0511
_diffrn_reflns_av_unetI/netI 0.0207
_diffrn_reflns_limit_h_max 30
_diffrn_reflns_limit_h_min -30
_diffrn_reflns_limit_k_max 20
_diffrn_reflns_limit_k_min -20
_diffrn_reflns_limit_l_max 17
_diffrn_reflns_limit_l_min -17
_diffrn_reflns_number 89835
_diffrn_reflns_theta_full 25.027
_diffrn_reflns_theta_max 25.027
_diffrn_reflns_theta_min 1.841
_exptl_absorpt_coefficient_mu 0.671
_exptl_absorpt_correction_T_max 0.7454
_exptl_absorpt_correction_T_min 0.7075
_exptl_absorpt_correction_type multi-scan
_exptl_absorpt_process_details
;
(SADABS; Bruker, 2016)
;
_exptl_crystal_colour orange
_exptl_crystal_density_diffrn 1.613
_exptl_crystal_density_method 'not measured'
_exptl_crystal_description block
_exptl_crystal_F_000 2944
_exptl_crystal_size_max 0.126
_exptl_crystal_size_mid 0.050
_exptl_crystal_size_min 0.044
_refine_diff_density_max 0.428
_refine_diff_density_min -0.272
_refine_ls_extinction_method none
_refine_ls_goodness_of_fit_ref 1.109
_refine_ls_hydrogen_treatment constr
_refine_ls_matrix_type full
_refine_ls_number_parameters 461
_refine_ls_number_reflns 5310
_refine_ls_number_restraints 9
_refine_ls_restrained_S_all 1.108
_refine_ls_R_factor_all 0.0389
_refine_ls_R_factor_gt 0.0311
_refine_ls_shift/su_max 0.001
_refine_ls_shift/su_mean 0.000
_refine_ls_structure_factor_coef Fsqd
_refine_ls_weighting_details 'w=1/[\s^2^(Fo^2^)+(0.0401P)^2^+7.8548P] where P=(Fo^2^+2Fc^2^)/3'
_refine_ls_weighting_scheme calc
_refine_ls_wR_factor_gt 0.0781
_refine_ls_wR_factor_ref 0.0829
_reflns_number_gt 4621
_reflns_number_total 5310
_reflns_threshold_expression 'I > 2\s(I)'
_cod_data_source_file jx3087.cif
_cod_data_source_block I
_cod_original_cell_volume 6011.8(9)
_cod_original_sg_symbol_H-M 'C 2/c'
_cod_database_code 2312563
_shelx_space_group_comment
;
The symmetry employed for this shelxl refinement is uniquely defined
by the following loop, which should always be used as a source of
symmetry information in preference to the above space-group names.
They are only intended as comments.
;
_shelx_estimated_absorpt_t_min 0.920
_shelx_estimated_absorpt_t_max 0.971

loop_
_space_group_symop_operation_xyz
'x, y, z'
'-x, y, -z+1/2'
'x+1/2, y+1/2, z'
'-x+1/2, y+1/2, -z+1/2'
'-x, -y, -z'
'x, -y, z-1/2'
'-x+1/2, -y+1/2, -z'
'x+1/2, -y+1/2, z-1/2'

loop_
_atom_site_type_symbol
_atom_site_label
_atom_site_fract_x
_atom_site_fract_y
_atom_site_fract_z
_atom_site_U_iso_or_equiv
_atom_site_adp_type
_atom_site_calc_flag
_atom_site_occupancy
_atom_site_disorder_assembly
_atom_site_disorder_group
C C2 0.51681(9) 0.54639(12) 0.40847(15) 0.0230(4) Uani d 1 . .
C C1 0.48971(8) 0.67342(11) 0.41355(14) 0.0191(4) Uani d 1 . .
C C3 0.52280(10) 0.46741(12) 0.39071(16) 0.0285(5) Uani d 1 . .
H H3 0.493545 0.439133 0.342543 0.034 Uiso calc 1 . .
C C4 0.57347(10) 0.43178(13) 0.44656(16) 0.0325(5) Uani d 1 . .
H H4 0.578761 0.377839 0.436170 0.039 Uiso calc 1 . .
C C5 0.61662(10) 0.47228(13) 0.51698(16) 0.0309(5) Uani d 1 . .
H H5 0.650564 0.445503 0.553634 0.037 Uiso calc 1 . .
C C6 0.61117(9) 0.55136(12) 0.53500(15) 0.0262(5) Uani d 1 . .
H H6 0.640536 0.579456 0.583194 0.031 Uiso calc 1 . .
C C7 0.56099(9) 0.58683(11) 0.47936(14) 0.0210(4) Uani d 1 . .
C C8 0.41982(8) 0.60040(12) 0.29429(14) 0.0216(4) Uani d 1 . .
C C9 0.39400(9) 0.53318(13) 0.24422(16) 0.0278(5) Uani d 1 . .
H H9 0.412663 0.483855 0.258325 0.033 Uiso calc 1 . .
C C10 0.34073(10) 0.53986(13) 0.17372(16) 0.0316(5) Uani d 1 . .
H H10 0.322298 0.495149 0.137462 0.038 Uiso calc 1 . .
C C11 0.31423(9) 0.61226(14) 0.15608(17) 0.0315(5) Uani d 1 . .
H H11 0.277284 0.617889 0.108242 0.038 Uiso calc 1 . .
C C12 0.34259(9) 0.67626(13) 0.20945(15) 0.0269(5) Uani d 1 . .
H H12 0.324037 0.725698 0.197740 0.032 Uiso calc 1 . .
C C13 0.57511(9) 0.72591(11) 0.54465(15) 0.0237(4) Uani d 1 . .
H H13A 0.615637 0.718645 0.556805 0.028 Uiso calc 1 . .
H H13B 0.570386 0.721898 0.607461 0.028 Uiso calc 1 . .
C C14 0.50573(8) 0.82068(11) 0.43583(14) 0.0185(4) Uani d 1 . .
C C15 0.55845(8) 0.93306(11) 0.47385(14) 0.0194(4) Uani d 1 . .
C C16 0.58037(8) 1.00883(12) 0.48412(15) 0.0220(4) Uani d 1 . .
H H16 0.558874 1.051346 0.447128 0.026 Uiso calc 1 . .
C C17 0.63487(9) 1.01944(12) 0.55065(15) 0.0251(5) Uani d 1 . .
H H17 0.651077 1.070411 0.559010 0.030 Uiso calc 1 . .
C C18 0.66666(9) 0.95765(13) 0.60568(16) 0.0261(5) Uani d 1 . .
H H18 0.703851 0.967543 0.650754 0.031 Uiso calc 1 . .
C C19 0.64519(9) 0.88182(12) 0.59610(15) 0.0241(4) Uani d 1 . .
H H19 0.666647 0.839438 0.633500 0.029 Uiso calc 1 . .
C C20 0.59074(8) 0.87146(11) 0.52896(14) 0.0205(4) Uani d 1 . .
C C21 0.45748(8) 0.92713(11) 0.34057(14) 0.0191(4) Uani d 1 . .
C C22 0.44959(9) 1.00394(12) 0.30793(15) 0.0229(4) Uani d 1 . .
H H22 0.477790 1.042564 0.336464 0.027 Uiso calc 1 . .
C C23 0.39996(9) 1.02300(13) 0.23321(16) 0.0276(5) Uani d 1 . .
H H23 0.393359 1.075350 0.209642 0.033 Uiso calc 1 . .
C C24 0.35964(9) 0.96551(13) 0.19246(16) 0.0277(5) Uani d 1 . .
H H24 0.325140 0.977582 0.140730 0.033 Uiso calc 1 . .
C C25 0.37087(9) 0.89035(13) 0.22888(14) 0.0240(4) Uani d 1 . .
H H25 0.343196 0.850972 0.200839 0.029 Uiso calc 1 . .
C C26 0.37547(9) 0.76394(12) 0.48363(15) 0.0223(4) Uani d 1 . .
C C27 0.33930(9) 0.76348(14) 0.53938(16) 0.0314(5) Uani d 1 . .
H H27A 0.362703 0.760303 0.608611 0.047 Uiso calc 1 . .
H H27B 0.313983 0.718030 0.520553 0.047 Uiso calc 1 . .
H H27C 0.316874 0.811809 0.526464 0.047 Uiso calc 1 . .
N N1 0.47349(7) 0.60167(9) 0.36928(12) 0.0211(4) Uani d 1 . .
N N2 0.54219(7) 0.66444(9) 0.47956(12) 0.0192(3) Uani d 1 . .
N N3 0.39514(7) 0.67189(10) 0.27707(12) 0.0215(4) Uani d 1 . .
N N4 0.50588(7) 0.89954(9) 0.41663(11) 0.0184(3) Uani d 1 . .
N N5 0.55693(7) 0.80364(9) 0.50275(12) 0.0190(3) Uani d 1 . .
N N6 0.41879(7) 0.86973(10) 0.30185(12) 0.0196(4) Uani d 1 . .
N N7 0.40318(7) 0.76333(10) 0.43942(12) 0.0201(4) Uani d 1 . .
N N8 0.4815(13) 0.7578(5) 0.271(3) 0.012(3) Uani d 0.5 A -1
C C28 0.5088(17) 0.7573(7) 0.226(4) 0.015(3) Uani d 0.5 A -1
F F1 0.28817(5) 0.30065(8) 0.33162(9) 0.0332(3) Uani d 1 . .
F F2 0.26765(5) 0.36583(8) 0.11822(9) 0.0329(3) Uani d 1 . .
F F3 0.27050(6) 0.41972(7) 0.25915(9) 0.0354(3) Uani d 1 . .
F F4 0.34412(5) 0.34831(8) 0.25648(10) 0.0355(3) Uani d 1 . .
F F5 0.28548(6) 0.24662(7) 0.19108(10) 0.0389(3) Uani d 1 . .
F F6 0.21189(5) 0.31830(9) 0.19278(9) 0.0368(3) Uani d 1 . .
P P1 0.27795(2) 0.33301(3) 0.22461(4) 0.02314(14) Uani d 1 . .
Fe Fe1 0.44743(2) 0.75968(2) 0.35901(2) 0.01691(9) Uani d 1 . .
P P2 0.5028(4) 0.77084(6) 0.7390(5) 0.0259(9) Uani d 0.5 B -1
F F7 0.4679(2) 0.8423(3) 0.6742(5) 0.0414(12) Uani d 0.5 B -1
F F8 0.5148(2) 0.8219(3) 0.8346(4) 0.0494(13) Uani d 0.5 B -1
F F9 0.53865(16) 0.70063(18) 0.8030(3) 0.0597(10) Uani d 0.5 B -1
F F10 0.49183(12) 0.72121(15) 0.6430(2) 0.0357(6) Uani d 0.5 B -1
F F11 0.44684(14) 0.7360(3) 0.7446(2) 0.0606(10) Uani d 0.5 B -1
F F12 0.55908(11) 0.80528(18) 0.7315(2) 0.0400(7) Uani d 0.5 B -1

loop_
_atom_site_aniso_label
_atom_site_aniso_U_11
_atom_site_aniso_U_22
_atom_site_aniso_U_33
_atom_site_aniso_U_12
_atom_site_aniso_U_13
_atom_site_aniso_U_23
C2 0.0285(11) 0.0170(10) 0.0230(10) -0.0014(8) 0.0092(9) 0.0028(8)
C1 0.0226(10) 0.0165(10) 0.0206(10) -0.0039(8) 0.0108(8) -0.0002(8)
C3 0.0381(13) 0.0164(10) 0.0273(11) -0.0043(9) 0.0081(10) -0.0004(9)
C4 0.0450(14) 0.0148(10) 0.0332(12) 0.0031(9) 0.0094(11) 0.0013(9)
C5 0.0382(13) 0.0181(11) 0.0321(12) 0.0059(9) 0.0083(10) 0.0048(9)
C6 0.0309(12) 0.0184(11) 0.0265(11) 0.0012(9) 0.0076(9) 0.0013(8)
C7 0.0282(11) 0.0143(10) 0.0223(10) -0.0009(8) 0.0116(9) 0.0008(8)
C8 0.0232(10) 0.0202(10) 0.0211(10) -0.0057(8) 0.0081(8) 0.0016(8)
C9 0.0330(12) 0.0195(11) 0.0301(12) -0.0061(9) 0.0109(10) -0.0012(9)
C10 0.0347(13) 0.0269(12) 0.0312(12) -0.0130(10) 0.0101(10) -0.0056(9)
C11 0.0232(11) 0.0333(13) 0.0322(12) -0.0068(9) 0.0040(10) -0.0026(10)
C12 0.0229(11) 0.0254(11) 0.0305(12) -0.0027(9) 0.0078(9) -0.0013(9)
C13 0.0249(11) 0.0147(10) 0.0256(11) 0.0021(8) 0.0029(9) -0.0021(8)
C14 0.0227(10) 0.0145(9) 0.0211(10) 0.0015(8) 0.0113(8) -0.0013(8)
C15 0.0181(10) 0.0193(10) 0.0216(10) -0.0020(8) 0.0084(8) -0.0047(8)
C16 0.0257(11) 0.0167(10) 0.0256(11) -0.0003(8) 0.0120(9) -0.0016(8)
C17 0.0262(11) 0.0193(10) 0.0322(12) -0.0069(8) 0.0136(9) -0.0070(9)
C18 0.0196(10) 0.0255(11) 0.0308(12) -0.0030(9) 0.0068(9) -0.0073(9)
C19 0.0225(10) 0.0194(10) 0.0280(11) 0.0019(8) 0.0067(9) -0.0039(8)
C20 0.0215(10) 0.0168(10) 0.0242(10) -0.0017(8) 0.0099(8) -0.0043(8)
C21 0.0200(10) 0.0188(10) 0.0205(10) 0.0001(8) 0.0101(8) -0.0008(8)
C22 0.0248(11) 0.0201(10) 0.0252(11) -0.0009(8) 0.0111(9) 0.0005(8)
C23 0.0308(12) 0.0227(11) 0.0303(12) 0.0031(9) 0.0125(10) 0.0069(9)
C24 0.0258(11) 0.0290(12) 0.0255(11) 0.0025(9) 0.0064(9) 0.0064(9)
C25 0.0207(10) 0.0265(11) 0.0232(11) -0.0012(8) 0.0064(9) 0.0001(8)
C26 0.0209(10) 0.0209(10) 0.0218(10) 0.0018(8) 0.0043(9) 0.0032(8)
C27 0.0251(11) 0.0418(14) 0.0298(12) 0.0049(10) 0.0134(10) 0.0073(10)
N1 0.0242(9) 0.0144(8) 0.0234(9) -0.0031(7) 0.0075(7) 0.0000(7)
N2 0.0207(8) 0.0151(8) 0.0201(8) -0.0002(7) 0.0057(7) -0.0004(6)
N3 0.0213(9) 0.0200(9) 0.0235(9) -0.0039(7) 0.0087(7) -0.0012(7)
N4 0.0194(8) 0.0139(8) 0.0216(8) -0.0003(6) 0.0074(7) -0.0014(7)
N5 0.0190(8) 0.0153(8) 0.0208(8) -0.0009(7) 0.0053(7) -0.0027(7)
N6 0.0192(8) 0.0215(9) 0.0197(8) -0.0001(7) 0.0093(7) -0.0004(7)
N7 0.0192(8) 0.0181(9) 0.0215(9) 0.0005(7) 0.0062(7) 0.0012(7)
N8 0.005(9) 0.010(3) 0.019(2) -0.001(2) 0.003(6) 0.000(2)
C28 0.007(9) 0.017(4) 0.020(3) -0.001(2) 0.004(6) 0.000(3)
F1 0.0328(7) 0.0370(7) 0.0277(7) 0.0044(6) 0.0092(6) 0.0050(6)
F2 0.0345(7) 0.0352(7) 0.0263(7) -0.0045(6) 0.0085(6) 0.0013(5)
F3 0.0400(8) 0.0265(7) 0.0361(7) 0.0070(6) 0.0103(6) -0.0047(6)
F4 0.0211(6) 0.0412(8) 0.0406(8) 0.0003(6) 0.0075(6) 0.0046(6)
F5 0.0550(9) 0.0231(7) 0.0479(8) 0.0001(6) 0.0298(7) -0.0045(6)
F6 0.0217(6) 0.0515(9) 0.0340(7) -0.0047(6) 0.0067(6) -0.0013(6)
P1 0.0202(3) 0.0226(3) 0.0248(3) 0.0012(2) 0.0064(2) -0.0009(2)
Fe1 0.01672(15) 0.01537(15) 0.01870(15) -0.00122(11) 0.00674(12) -0.00098(11)
P2 0.0273(16) 0.0196(4) 0.024(3) -0.0010(8) 0.0018(15) 0.0012(7)
F7 0.047(3) 0.026(2) 0.042(2) 0.0131(17) 0.0055(19) 0.0051(16)
F8 0.056(4) 0.053(4) 0.031(2) 0.004(2) 0.007(2) -0.014(2)
F9 0.063(2) 0.0328(18) 0.051(2) 0.0012(16) -0.0151(19) 0.0152(16)
F10 0.0386(15) 0.0250(14) 0.0350(15) -0.0053(11) 0.0042(13) -0.0107(11)
F11 0.0415(19) 0.099(3) 0.0406(19) -0.029(2) 0.0148(16) 0.007(2)
F12 0.0303(15) 0.0353(16) 0.0522(18) -0.0096(12) 0.0130(13) -0.0107(14)

loop_
_atom_type_symbol
_atom_type_description
_atom_type_scat_dispersion_real
_atom_type_scat_dispersion_imag
_atom_type_scat_source
C C 0.0033 0.0016 'International Tables Vol C Tables 4.2.6.8 and 6.1.1.4'
H H 0.0000 0.0000 'International Tables Vol C Tables 4.2.6.8 and 6.1.1.4'
N N 0.0061 0.0033 'International Tables Vol C Tables 4.2.6.8 and 6.1.1.4'
F F 0.0171 0.0103 'International Tables Vol C Tables 4.2.6.8 and 6.1.1.4'
P P 0.1023 0.0942 'International Tables Vol C Tables 4.2.6.8 and 6.1.1.4'
Fe Fe 0.3463 0.8444 'International Tables Vol C Tables 4.2.6.8 and 6.1.1.4'

loop_
_geom_angle_atom_site_label_1
_geom_angle_atom_site_label_2
_geom_angle_atom_site_label_3
_geom_angle_site_symmetry_1
_geom_angle_site_symmetry_3
_geom_angle
_geom_angle_publ_flag
C3 C2 N1 . . 134.2(2) ?
C3 C2 C7 . . 120.2(2) ?
N1 C2 C7 . . 105.62(17) ?
N2 C1 N1 . . 106.73(17) ?
N2 C1 Fe1 . . 132.87(15) ?
N1 C1 Fe1 . . 118.74(14) ?
C4 C3 C2 . . 117.0(2) ?
C4 C3 H3 . . 121.5 ?
C2 C3 H3 . . 121.5 ?
C5 C4 C3 . . 122.2(2) ?
C5 C4 H4 . . 118.9 ?
C3 C4 H4 . . 118.9 ?
C4 C5 C6 . . 121.3(2) ?
C4 C5 H5 . . 119.4 ?
C6 C5 H5 . . 119.4 ?
C7 C6 C5 . . 116.6(2) ?
C7 C6 H6 . . 121.7 ?
C5 C6 H6 . . 121.7 ?
C6 C7 C2 . . 122.75(19) ?
C6 C7 N2 . . 130.72(19) ?
C2 C7 N2 . . 106.52(17) ?
N3 C8 C9 . . 123.18(19) ?
N3 C8 N1 . . 112.53(17) ?
C9 C8 N1 . . 124.28(19) ?
C10 C9 C8 . . 118.4(2) ?
C10 C9 H9 . . 120.8 ?
C8 C9 H9 . . 120.8 ?
C9 C10 C11 . . 119.4(2) ?
C9 C10 H10 . . 120.3 ?
C11 C10 H10 . . 120.3 ?
C12 C11 C10 . . 118.7(2) ?
C12 C11 H11 . . 120.6 ?
C10 C11 H11 . . 120.6 ?
N3 C12 C11 . . 123.2(2) ?
N3 C12 H12 . . 118.4 ?
C11 C12 H12 . . 118.4 ?
N2 C13 N5 . . 110.78(16) ?
N2 C13 H13A . . 109.5 ?
N5 C13 H13A . . 109.5 ?
N2 C13 H13B . . 109.5 ?
N5 C13 H13B . . 109.5 ?
H13A C13 H13B . . 108.1 ?
N5 C14 N4 . . 106.69(16) ?
N5 C14 Fe1 . . 132.79(15) ?
N4 C14 Fe1 . . 119.49(14) ?
C16 C15 C20 . . 120.54(18) ?
C16 C15 N4 . . 133.87(19) ?
C20 C15 N4 . . 105.58(16) ?
C17 C16 C15 . . 117.04(19) ?
C17 C16 H16 . . 121.5 ?
C15 C16 H16 . . 121.5 ?
C16 C17 C18 . . 121.99(19) ?
C16 C17 H17 . . 119.0 ?
C18 C17 H17 . . 119.0 ?
C19 C18 C17 . . 121.46(19) ?
C19 C18 H18 . . 119.3 ?
C17 C18 H18 . . 119.3 ?
C20 C19 C18 . . 116.29(19) ?
C20 C19 H19 . . 121.9 ?
C18 C19 H19 . . 121.9 ?
C19 C20 C15 . . 122.68(18) ?
C19 C20 N5 . . 130.53(18) ?
C15 C20 N5 . . 106.79(17) ?
N6 C21 C22 . . 123.10(18) ?
N6 C21 N4 . . 112.40(16) ?
C22 C21 N4 . . 124.50(18) ?
C23 C22 C21 . . 118.4(2) ?
C23 C22 H22 . . 120.8 ?
C21 C22 H22 . . 120.8 ?
C22 C23 C24 . . 119.7(2) ?
C22 C23 H23 . . 120.2 ?
C24 C23 H23 . . 120.2 ?
C25 C24 C23 . . 118.3(2) ?
C25 C24 H24 . . 120.8 ?
C23 C24 H24 . . 120.8 ?
N6 C25 C24 . . 123.6(2) ?
N6 C25 H25 . . 118.2 ?
C24 C25 H25 . . 118.2 ?
N7 C26 C27 . . 178.9(2) ?
C26 C27 H27A . . 109.5 ?
C26 C27 H27B . . 109.5 ?
H27A C27 H27B . . 109.5 ?
C26 C27 H27C . . 109.5 ?
H27A C27 H27C . . 109.5 ?
H27B C27 H27C . . 109.5 ?
C1 N1 C2 . . 110.40(16) ?
C1 N1 C8 . . 114.98(16) ?
C2 N1 C8 . . 134.56(17) ?
C1 N2 C7 . . 110.73(16) ?
C1 N2 C13 . . 124.95(16) ?
C7 N2 C13 . . 124.30(16) ?
C12 N3 C8 . . 117.12(17) ?
C12 N3 Fe1 . . 130.04(14) ?
C8 N3 Fe1 . . 112.81(13) ?
C14 N4 C21 . . 115.07(16) ?
C14 N4 C15 . . 110.26(16) ?
C21 N4 C15 . . 134.35(17) ?
C14 N5 C20 . . 110.67(16) ?
C14 N5 C13 . . 125.16(16) ?
C20 N5 C13 . . 124.15(16) ?
C25 N6 C21 . . 116.92(17) ?
C25 N6 Fe1 . . 129.93(14) ?
C21 N6 Fe1 . . 112.89(13) ?
C26 N7 Fe1 . . 177.16(17) ?
F5 P1 F6 . . 90.05(8) ?
F5 P1 F4 . . 90.26(8) ?
F6 P1 F4 . . 179.66(8) ?
F5 P1 F3 . . 179.58(8) ?
F6 P1 F3 . . 90.00(8) ?
F4 P1 F3 . . 89.69(7) ?
F5 P1 F2 . . 90.37(7) ?
F6 P1 F2 . . 89.96(7) ?
F4 P1 F2 . . 89.92(7) ?
F3 P1 F2 . . 90.05(7) ?
F5 P1 F1 . . 90.02(7) ?
F6 P1 F1 . . 89.98(7) ?
F4 P1 F1 . . 90.14(7) ?
F3 P1 F1 . . 89.56(7) ?
F2 P1 F1 . . 179.61(8) ?
C1 Fe1 C14 . . 88.42(9) ?
C1 Fe1 N8 . . 86.8(7) ?
C14 Fe1 N8 . . 87.9(9) ?
C1 Fe1 N7 . . 97.85(8) ?
C14 Fe1 N7 . . 97.08(8) ?
N7 Fe1 N8 . . 173.3(10) y
Fe1 C28 N8 2_655 . 177(4) y
Fe1 N8 C28 . . 171.1(7) y
C1 Fe1 N3 . . 79.83(8) ?
N3 Fe1 C14 . . 167.26(8) y
N8 Fe1 N3 . . 86.5(7) ?
N7 Fe1 N3 . . 89.44(7) ?
C1 Fe1 N6 . . 165.70(8) ?
C14 Fe1 N6 . . 79.71(7) ?
N8 Fe1 N6 . . 84.9(5) ?
N7 Fe1 N6 . . 91.55(7) ?
N3 Fe1 N6 . . 111.16(7) ?
F11 P2 F9 . . 90.8(3) ?
F11 P2 F10 . . 89.5(4) ?
F9 P2 F10 . . 90.4(2) ?
F11 P2 F12 . . 179.0(4) ?
F9 P2 F12 . . 89.3(5) ?
F10 P2 F12 . . 89.6(3) ?
F11 P2 F8 . . 91.7(3) ?
F9 P2 F8 . . 90.1(5) ?
F10 P2 F8 . . 178.7(5) ?
F12 P2 F8 . . 89.2(4) ?
F11 P2 F7 . . 90.4(5) ?
F9 P2 F7 . . 178.8(6) ?
F10 P2 F7 . . 89.6(5) ?
F12 P2 F7 . . 89.5(3) ?
F8 P2 F7 . . 90.0(2) ?

loop_
_geom_bond_atom_site_label_1
_geom_bond_atom_site_label_2
_geom_bond_site_symmetry_2
_geom_bond_distance
_geom_bond_publ_flag
C2 C3 . 1.391(3) ?
C2 N1 . 1.403(3) ?
C2 C7 . 1.403(3) ?
C1 N2 . 1.341(3) ?
C1 N1 . 1.377(3) ?
C3 C4 . 1.388(3) ?
C3 H3 . 0.9500 ?
C4 C5 . 1.386(3) ?
C4 H4 . 0.9500 ?
C5 C6 . 1.391(3) ?
C5 H5 . 0.9500 ?
C6 C7 . 1.377(3) ?
C6 H6 . 0.9500 ?
C7 N2 . 1.407(3) ?
C8 N3 . 1.351(3) ?
C8 C9 . 1.390(3) ?
C8 N1 . 1.406(3) ?
C9 C10 . 1.376(3) ?
C9 H9 . 0.9500 ?
C10 C11 . 1.384(3) ?
C10 H10 . 0.9500 ?
C11 C12 . 1.383(3) ?
C11 H11 . 0.9500 ?
C12 N3 . 1.344(3) ?
C12 H12 . 0.9500 ?
C13 N2 . 1.460(2) ?
C13 N5 . 1.463(3) ?
C13 H13A . 0.9900 ?
C13 H13B . 0.9900 ?
C14 N5 . 1.345(3) ?
C14 N4 . 1.374(2) ?
C15 C16 . 1.392(3) ?
C15 C20 . 1.395(3) ?
C15 N4 . 1.413(2) ?
C16 C17 . 1.384(3) ?
C16 H16 . 0.9500 ?
C17 C18 . 1.393(3) ?
C17 H17 . 0.9500 ?
C18 C19 . 1.390(3) ?
C18 H18 . 0.9500 ?
C19 C20 . 1.386(3) ?
C19 H19 . 0.9500 ?
C20 N5 . 1.407(3) ?
C21 N6 . 1.356(3) ?
C21 C22 . 1.384(3) ?
C21 N4 . 1.407(3) ?
C22 C23 . 1.375(3) ?
C22 H22 . 0.9500 ?
C23 C24 . 1.385(3) ?
C23 H23 . 0.9500 ?
C24 C25 . 1.378(3) ?
C24 H24 . 0.9500 ?
C25 N6 . 1.343(3) ?
C25 H25 . 0.9500 ?
C26 N7 . 1.134(3) ?
C26 C27 . 1.457(3) ?
C27 H27A . 0.9800 ?
C27 H27B . 0.9800 ?
C27 H27C . 0.9800 ?
Fe1 N3 . 2.0703(16) y
Fe1 N6 . 2.0754(17) y
Fe1 N7 . 1.9336(17) y
Fe1 C28 2_655 1.98(5) yes
Fe1 N8 . 1.83(4) y
Fe1 C1 . 1.824(2) y
Fe1 C14 . 1.824(2) y
N8 C28 . 1.128(12) y
F1 P1 . 1.6128(13) ?
F2 P1 . 1.6063(13) ?
F3 P1 . 1.5992(13) ?
F4 P1 . 1.5968(13) ?
F5 P1 . 1.5892(13) ?
F6 P1 . 1.5924(13) ?
P2 F11 . 1.580(8) ?
P2 F9 . 1.588(7) ?
P2 F10 . 1.592(6) ?
P2 F12 . 1.595(8) ?
P2 F8 . 1.598(8) ?
P2 F7 . 1.600(9) ?

loop_
_geom_hbond_atom_site_label_D
_geom_hbond_atom_site_label_H
_geom_hbond_atom_site_label_A
_geom_hbond_site_symmetry_A
_geom_hbond_distance_DH
_geom_hbond_distance_HA
_geom_hbond_distance_DA
_geom_hbond_angle_DHA
_geom_hbond_publ_flag
C6 H6 F3 5_666 0.95 2.58 3.437(3) 149.9 yes
C6 H6 F4 5_666 0.95 2.58 3.348(3) 137.8 yes
C13 H13A F1 5_666 0.99 2.42 3.312(2) 150.1 yes
C13 H13B F10 . 0.99 2.26 3.006(4) 131.1 yes
C13 H13B F11 2_656 0.99 2.42 3.396(4) 169.8 yes
C13 H13B F12 . 0.99 2.43 3.257(4) 140.3 yes
C16 H16 F7 5_676 0.95 2.47 3.366(6) 157.8 yes
C19 H19 F1 5_666 0.95 2.62 3.513(2) 157.5 yes
C22 H22 F7 5_676 0.95 2.44 3.310(7) 151.8 yes
C22 H22 F8 6_575 0.95 2.50 3.352(7) 149.5 yes
C25 H25 F6 4 0.95 2.55 3.034(2) 112.0 yes
C27 H27A F9 2_656 0.98 2.57 3.299(4) 130.8 yes
C27 H27A F11 . 0.98 2.37 3.286(4) 155.1 yes
C27 H27A F12 2_656 0.98 2.58 3.497(4) 155.3 yes
C27 H27B F2 6_566 0.98 2.62 3.348(3) 131.3 yes
C27 H27C F2 4 0.98 2.58 3.346(3) 135.0 yes

loop_
_geom_torsion_atom_site_label_1
_geom_torsion_atom_site_label_2
_geom_torsion_atom_site_label_3
_geom_torsion_atom_site_label_4
_geom_torsion_site_symmetry_1
_geom_torsion_site_symmetry_2
_geom_torsion_site_symmetry_3
_geom_torsion_site_symmetry_4
_geom_torsion
_geom_torsion_publ_flag
N1 C2 C3 C4 . . . . -179.7(2) ?
C7 C2 C3 C4 . . . . 0.7(3) ?
C2 C3 C4 C5 . . . . -0.1(3) ?
C3 C4 C5 C6 . . . . -0.2(4) ?
C4 C5 C6 C7 . . . . -0.1(3) ?
C5 C6 C7 C2 . . . . 0.7(3) ?
C5 C6 C7 N2 . . . . 179.7(2) ?
C3 C2 C7 C6 . . . . -1.0(3) ?
N1 C2 C7 C6 . . . . 179.26(19) ?
C3 C2 C7 N2 . . . . 179.78(19) ?
N1 C2 C7 N2 . . . . 0.0(2) ?
N3 C8 C9 C10 . . . . 0.0(3) ?
N1 C8 C9 C10 . . . . 178.6(2) ?
C8 C9 C10 C11 . . . . -1.2(3) ?
C9 C10 C11 C12 . . . . 0.8(3) ?
C10 C11 C12 N3 . . . . 0.9(3) ?
C20 C15 C16 C17 . . . . 0.0(3) ?
N4 C15 C16 C17 . . . . 178.8(2) ?
C15 C16 C17 C18 . . . . -0.4(3) ?
C16 C17 C18 C19 . . . . 0.3(3) ?
C17 C18 C19 C20 . . . . 0.1(3) ?
C18 C19 C20 C15 . . . . -0.4(3) ?
C18 C19 C20 N5 . . . . -179.3(2) ?
C16 C15 C20 C19 . . . . 0.4(3) ?
N4 C15 C20 C19 . . . . -178.70(18) ?
C16 C15 C20 N5 . . . . 179.45(17) ?
N4 C15 C20 N5 . . . . 0.4(2) ?
N6 C21 C22 C23 . . . . 0.5(3) ?
N4 C21 C22 C23 . . . . -179.58(19) ?
C21 C22 C23 C24 . . . . -0.4(3) ?
C22 C23 C24 C25 . . . . 0.1(3) ?
C23 C24 C25 N6 . . . . 0.0(3) ?
N2 C1 N1 C2 . . . . 0.0(2) ?
Fe1 C1 N1 C2 . . . . 167.21(14) ?
N2 C1 N1 C8 . . . . -177.53(16) ?
Fe1 C1 N1 C8 . . . . -10.3(2) ?
C3 C2 N1 C1 . . . . -179.7(2) ?
C7 C2 N1 C1 . . . . 0.0(2) ?
C3 C2 N1 C8 . . . . -2.8(4) ?
C7 C2 N1 C8 . . . . 176.8(2) ?
N3 C8 N1 C1 . . . . 2.7(2) ?
C9 C8 N1 C1 . . . . -175.96(19) ?
N3 C8 N1 C2 . . . . -174.0(2) ?
C9 C8 N1 C2 . . . . 7.3(4) ?
N1 C1 N2 C7 . . . . 0.0(2) ?
Fe1 C1 N2 C7 . . . . -164.60(16) ?
N1 C1 N2 C13 . . . . -178.60(17) ?
Fe1 C1 N2 C13 . . . . 16.8(3) ?
C6 C7 N2 C1 . . . . -179.2(2) ?
C2 C7 N2 C1 . . . . 0.0(2) ?
C6 C7 N2 C13 . . . . -0.6(3) ?
C2 C7 N2 C13 . . . . 178.58(18) ?
N5 C13 N2 C1 . . . . -26.0(3) ?
N5 C13 N2 C7 . . . . 155.62(17) ?
C11 C12 N3 C8 . . . . -2.0(3) ?
C11 C12 N3 Fe1 . . . . 175.72(16) ?
C9 C8 N3 C12 . . . . 1.5(3) ?
N1 C8 N3 C12 . . . . -177.18(17) ?
C9 C8 N3 Fe1 . . . . -176.56(16) ?
N1 C8 N3 Fe1 . . . . 4.7(2) ?
N5 C14 N4 C21 . . . . 173.84(16) ?
Fe1 C14 N4 C21 . . . . 4.0(2) ?
N5 C14 N4 C15 . . . . -0.6(2) ?
Fe1 C14 N4 C15 . . . . -170.49(13) ?
N6 C21 N4 C14 . . . . 1.5(2) ?
C22 C21 N4 C14 . . . . -178.39(18) ?
N6 C21 N4 C15 . . . . 174.24(19) ?
C22 C21 N4 C15 . . . . -5.6(3) ?
C16 C15 N4 C14 . . . . -178.8(2) ?
C20 C15 N4 C14 . . . . 0.2(2) ?
C16 C15 N4 C21 . . . . 8.3(4) ?
C20 C15 N4 C21 . . . . -172.8(2) ?
N4 C14 N5 C20 . . . . 0.9(2) ?
Fe1 C14 N5 C20 . . . . 168.81(15) ?
N4 C14 N5 C13 . . . . 179.66(17) ?
Fe1 C14 N5 C13 . . . . -12.4(3) ?
C19 C20 N5 C14 . . . . 178.2(2) ?
C15 C20 N5 C14 . . . . -0.8(2) ?
C19 C20 N5 C13 . . . . -0.6(3) ?
C15 C20 N5 C13 . . . . -179.59(17) ?
N2 C13 N5 C14 . . . . 23.9(3) ?
N2 C13 N5 C20 . . . . -157.43(17) ?
C24 C25 N6 C21 . . . . 0.1(3) ?
C24 C25 N6 Fe1 . . . . -173.70(16) ?
C22 C21 N6 C25 . . . . -0.4(3) ?
N4 C21 N6 C25 . . . . 179.70(16) ?
C22 C21 N6 Fe1 . . . . 174.44(15) ?
N4 C21 N6 Fe1 . . . . -5.4(2) ?
N2 C1 Fe1 C14 . . . . -2.1(2) ?
N1 C1 Fe1 C14 . . . . -165.21(16) ?
N2 C1 Fe1 N8 . . . . 85.9(9) ?
N1 C1 Fe1 N8 . . . . -77.2(9) ?
N2 C1 Fe1 N7 . . . . -99.0(2) ?
N1 C1 Fe1 N7 . . . . 97.86(15) ?
N2 C1 Fe1 N3 . . . . 173.0(2) ?
N1 C1 Fe1 N3 . . . . 9.85(14) ?
N2 C1 Fe1 N6 . . . . 31.7(4) ?
N1 C1 Fe1 N6 . . . . -131.5(3) ?
N5 C14 Fe1 C1 . . . . -0.1(2) ?
N4 C14 Fe1 C1 . . . . 166.63(16) ?
N5 C14 Fe1 N8 . . . . -86.9(7) ?
N4 C14 Fe1 N8 . . . . 79.8(7) ?
N5 C14 Fe1 N7 . . . . 97.64(19) ?
N4 C14 Fe1 N7 . . . . -95.65(15) ?
N5 C14 Fe1 N3 . . . . -22.7(5) ?
N4 C14 Fe1 N3 . . . . 144.0(3) ?
N5 C14 Fe1 N6 . . . . -172.1(2) ?
N4 C14 Fe1 N6 . . . . -5.36(14) ?
